data_7025661
loop_
_publ_author_name
'Boonmak, Jaursup'
'Nakano, Motohiro'
'Chaichit, Narongsak'
'Pakawatchai, Chaveng'
'Youngme, Sujittra'

_publ_section_title
;
 Water-induced reversible structural phase transformation with
 chromotropism in metal supramolecular frameworks containing aminopyrazine
 and sulfate anions.
;
_journal_issue 35
_journal_name_full 'Dalton transactions (Cambridge, England : 2003)'
_journal_page_first 8161
_journal_page_last 8167
_journal_paper_doi 10.1039/c002556a
_journal_volume 39
_journal_year 2010
_chemical_formula_sum 'C4 H10 Cd N3 O6 S'
_chemical_formula_weight 340.61
_chemical_name_common 'mu-2-aminopyrazine-diaqua-mu-sulfato cadmium(ii) monohydrate'
_chemical_name_systematic
;
mu-2-aminopyrazine-diaqua-mu-sulfato cadmium(II) monohydrate
;
_space_group_IT_number 12
_symmetry_cell_setting monoclinic
_symmetry_space_group_name_Hall '-C 2y'
_symmetry_space_group_name_H-M 'C 1 2/m 1'
_atom_sites_solution_hydrogens geom
_atom_sites_solution_primary direct
_atom_sites_solution_secondary difmap
_audit_creation_method SHELXL-97
_cell_angle_alpha 90.00
_cell_angle_beta 106.7190(10)
_cell_angle_gamma 90.00
_cell_formula_units_Z 4
_cell_length_a 19.4038(4)
_cell_length_b 7.3913(4)
_cell_length_c 6.6216(3)
_cell_measurement_temperature 293(2)
_cell_measurement_theta_max 25.29
_cell_measurement_theta_min 2.19
_cell_volume 909.52(7)
_computing_cell_refinement 'SAINT (Bruker, 2000)'
_computing_data_collection 'SMART (Bruker, 2000)'
_computing_data_reduction SAINT
_computing_molecular_graphics SHELXTL
_computing_publication_material SHELXTL
_computing_structure_refinement 'SHELXL-97 (Sheldrick, 1997)'
_computing_structure_solution 'SHELXS-97 (Sheldrick, 1990)'
_diffrn_ambient_temperature 293(2)
_diffrn_measured_fraction_theta_full 0.975
_diffrn_measured_fraction_theta_max 0.975
_diffrn_measurement_device_type
;
Siemens SMART CCD area detector diffractometer
;
_diffrn_measurement_method 'omega scans'
_diffrn_radiation_monochromator graphite
_diffrn_radiation_source 'fine-focus sealed tube'
_diffrn_radiation_type MoK\a
_diffrn_radiation_wavelength 0.71073
_diffrn_reflns_av_R_equivalents 0.0207
_diffrn_reflns_av_sigmaI/netI 0.0149
_diffrn_reflns_limit_h_max 22
_diffrn_reflns_limit_h_min -18
_diffrn_reflns_limit_k_max 6
_diffrn_reflns_limit_k_min -9
_diffrn_reflns_limit_l_max 8
_diffrn_reflns_limit_l_min -8
_diffrn_reflns_number 1729
_diffrn_reflns_theta_full 25.29
_diffrn_reflns_theta_max 25.29
_diffrn_reflns_theta_min 2.19
_exptl_absorpt_coefficient_mu 2.647
_exptl_absorpt_correction_T_max 1.000
_exptl_absorpt_correction_T_min 0.727363
_exptl_absorpt_correction_type multi-scan
_exptl_absorpt_process_details 'SADABS (Sheldrick, 2000)'
_exptl_crystal_colour colorless
_exptl_crystal_density_diffrn 2.487
_exptl_crystal_density_method 'not measured'
_exptl_crystal_description rod
_exptl_crystal_F_000 668
_exptl_crystal_size_max 0.48
_exptl_crystal_size_mid 0.35
_exptl_crystal_size_min 0.18
_refine_diff_density_max 0.750
_refine_diff_density_min -0.663
_refine_diff_density_rms 0.187
_refine_ls_extinction_method none
_refine_ls_goodness_of_fit_ref 1.264
_refine_ls_hydrogen_treatment constr
_refine_ls_matrix_type full
_refine_ls_number_parameters 82
_refine_ls_number_reflns 859
_refine_ls_number_restraints 0
_refine_ls_restrained_S_all 1.264
_refine_ls_R_factor_all 0.0336
_refine_ls_R_factor_gt 0.0334
_refine_ls_shift/su_max 0.000
_refine_ls_shift/su_mean 0.000
_refine_ls_structure_factor_coef Fsqd
_refine_ls_weighting_details 'calc w=1/[\s^2^(Fo^2^)+(0.0682P)^2^+3.9868P] where P=(Fo^2^+2Fc^2^)/3'
_refine_ls_weighting_scheme calc
_refine_ls_wR_factor_gt 0.1102
_refine_ls_wR_factor_ref 0.1104
_reflns_number_gt 850
_reflns_number_total 859
_reflns_threshold_expression >2sigma(I)
_cod_data_source_file c002556a.txt
_cod_data_source_block 4_Cd
_cod_original_sg_symbol_H-M c2/m
_cod_database_code 7025661

loop_
_symmetry_equiv_pos_as_xyz
'x, y, z'
'-x, y, -z'
'x+1/2, y+1/2, z'
'-x+1/2, y+1/2, -z'
'-x, -y, -z'
'x, -y, z'
'-x+1/2, -y+1/2, -z'
'x+1/2, -y+1/2, z'

loop_
_atom_site_label
_atom_site_type_symbol
_atom_site_fract_x
_atom_site_fract_y
_atom_site_fract_z
_atom_site_U_iso_or_equiv
_atom_site_adp_type
_atom_site_occupancy
_atom_site_symmetry_multiplicity
_atom_site_calc_flag
_atom_site_refinement_flags
Cd1 Cd 0.41072(2) 0.0000 0.25127(7) 0.0234(3) Uani 1 2 d S
C1 C 0.4626(3) 0.4073(7) 0.2454(7) 0.0248(11) Uani 1 1 d .
H1 H 0.5004 0.3460 0.2158 0.030 Uiso 1 1 calc R
C2 C 0.3558(3) 0.4051(8) 0.3263(8) 0.0308(12) Uani 1 1 d .
N1 N 0.4090(2) 0.3113(6) 0.2872(6) 0.0249(9) Uani 1 1 d .
N2 N 0.2945(5) 0.3401(10) 0.3530(13) 0.0257(18) Uani 0.50 1 d P
H2A H 0.2863 0.2255 0.3453 0.031 Uiso 0.50 1 calc PR
H2B H 0.2633 0.4129 0.3778 0.031 Uiso 0.50 1 calc PR
O1 O 0.3389(3) 0.0000 0.5564(8) 0.0313(12) Uani 1 2 d S
O2 O 0.4658(3) 0.0000 0.6565(8) 0.0309(12) Uani 1 2 d S
O3 O 0.4034(3) 0.1597(10) 0.8699(9) 0.084(2) Uani 1 1 d .
O4 O 0.2898(3) 0.0000 0.0739(9) 0.0443(15) Uani 1 2 d S
O5 O 0.1727(4) 0.0000 0.2108(11) 0.064(2) Uani 1 2 d S
S1 S 0.40238(9) 0.0000 0.7401(2) 0.0265(5) Uani 1 2 d S

loop_
_atom_site_aniso_label
_atom_site_aniso_U_11
_atom_site_aniso_U_22
_atom_site_aniso_U_33
_atom_site_aniso_U_23
_atom_site_aniso_U_13
_atom_site_aniso_U_12
Cd1 0.0226(4) 0.0229(3) 0.0244(4) 0.000 0.0066(2) 0.000
C1 0.024(2) 0.031(3) 0.019(2) 0.0008(18) 0.0055(19) 0.0009(19)
C2 0.026(3) 0.046(3) 0.019(2) 0.001(2) 0.005(2) -0.006(2)
N1 0.030(2) 0.024(2) 0.0186(17) 0.0013(15) 0.0041(17) -0.0023(15)
N2 0.029(4) 0.020(4) 0.035(5) -0.001(3) 0.019(4) 0.000(3)
O1 0.028(3) 0.034(3) 0.025(2) 0.000 -0.003(2) 0.000
O2 0.027(3) 0.040(3) 0.031(3) 0.000 0.016(2) 0.000
O3 0.039(3) 0.139(6) 0.083(4) -0.087(4) 0.032(3) -0.027(3)
O4 0.029(3) 0.069(4) 0.032(3) 0.000 0.005(3) 0.000
O5 0.032(4) 0.125(7) 0.035(3) 0.000 0.012(3) 0.000
S1 0.0178(8) 0.0477(12) 0.0148(8) 0.000 0.0061(7) 0.000

loop_
_atom_type_symbol
_atom_type_description
_atom_type_scat_dispersion_real
_atom_type_scat_dispersion_imag
_atom_type_scat_source
C C 0.0033 0.0016 'International Tables Vol C Tables 4.2.6.8 and 6.1.1.4'
H H 0.0000 0.0000 'International Tables Vol C Tables 4.2.6.8 and 6.1.1.4'
N N 0.0061 0.0033 'International Tables Vol C Tables 4.2.6.8 and 6.1.1.4'
O O 0.0106 0.0060 'International Tables Vol C Tables 4.2.6.8 and 6.1.1.4'
S S 0.1246 0.1234 'International Tables Vol C Tables 4.2.6.8 and 6.1.1.4'
Cd Cd -0.8075 1.2024 'International Tables Vol C Tables 4.2.6.8 and 6.1.1.4'

loop_
_geom_angle_atom_site_label_1
_geom_angle_atom_site_label_2
_geom_angle_atom_site_label_3
_geom_angle
_geom_angle_site_symmetry_1
_geom_angle_site_symmetry_3
O2 Cd1 O4 165.5(2) 5_656 .
O2 Cd1 N1 91.00(10) 5_656 .
O4 Cd1 N1 90.55(10) . .
O2 Cd1 N1 91.00(10) 5_656 6
O4 Cd1 N1 90.55(10) . 6
N1 Cd1 N1 167.6(2) . 6
O2 Cd1 O2 68.7(2) 5_656 .
O4 Cd1 O2 125.8(2) . .
N1 Cd1 O2 84.68(10) . .
N1 Cd1 O2 84.68(10) 6 .
N1 C1 C1 121.7(3) . 6_565
N1 C1 H1 119.2 . .
C1 C1 H1 119.2 6_565 .
N1 C2 N2 127.4(6) . .
N1 C2 C2 121.4(3) . 6_565
N2 C2 C2 111.0(4) . 6_565
C2 N1 C1 116.9(5) . .
C2 N1 Cd1 125.0(4) . .
C1 N1 Cd1 117.8(3) . .
C2 N2 H2A 120.0 . .
C2 N2 H2B 120.0 . .
H2A N2 H2B 120.0 . .
S1 O2 Cd1 144.4(3) . 5_656
S1 O2 Cd1 104.3(3) . .
Cd1 O2 Cd1 111.3(2) 5_656 .
O3 S1 O3 108.2(6) . 6
O3 S1 O1 110.8(3) . .
O3 S1 O1 110.8(3) 6 .
O3 S1 O2 110.3(3) . .
O3 S1 O2 110.3(3) 6 .
O1 S1 O2 106.3(3) . .

loop_
_geom_bond_atom_site_label_1
_geom_bond_atom_site_label_2
_geom_bond_distance
_geom_bond_site_symmetry_2
Cd1 O2 2.297(5) 5_656
Cd1 O4 2.303(6) .
Cd1 N1 2.315(4) .
Cd1 N1 2.315(4) 6
Cd1 O2 2.587(5) .
C1 N1 1.352(7) .
C1 C1 1.370(10) 6_565
C1 H1 0.9300 .
C2 N1 1.330(7) .
C2 N2 1.341(10) .
C2 C2 1.403(12) 6_565
N2 H2A 0.8600 .
N2 H2B 0.8600 .
O1 S1 1.461(5) .
O2 S1 1.487(6) .
O2 Cd1 2.297(5) 5_656
O3 S1 1.457(5) .
S1 O3 1.457(5) 6
